data_9004774
loop_
_publ_author_name
'Peterson, R. C.'

_publ_section_title
;
 The relatinship between Cu content and distortion in the atomic structure
 of melanterite from the Richmond mine, Iron Mountain, California
 Sample: M10b
;
_journal_name_full 'The Canadian Mineralogist'
_journal_page_first 937
_journal_page_last 949
_journal_paper_doi 10.2113/gscanmin.41.4.937
_journal_volume 41
_journal_year 2003
_chemical_compound_source 'Richmond mine, Iron Mountain, California'
_chemical_formula_sum 'Cu0.2 Fe1.8 H28 O22 S2'
_chemical_name_mineral Melanterite
_space_group_IT_number 14
_symmetry_space_group_name_Hall '-P 2ybc'
_symmetry_space_group_name_H-M 'P 1 21/c 1'
_cell_angle_alpha 90
_cell_angle_beta 105.75
_cell_angle_gamma 90
_cell_formula_units_Z 2
_cell_length_a 14.060
_cell_length_b 6.505
_cell_length_c 10.943
_cell_volume 963.273
_database_code_amcsd 0005867
_exptl_crystal_density_diffrn 1.922
_cod_original_formula_sum 'Fe1.8 Cu.2 S2 O22 H28'
_cod_database_code 9004774

loop_
_space_group_symop_operation_xyz
x,y,z
x,1/2-y,1/2+z
-x,1/2+y,1/2-z
-x,-y,-z

loop_
_atom_site_label
_atom_site_fract_x
_atom_site_fract_y
_atom_site_fract_z
_atom_site_occupancy
_atom_site_U_iso_or_equiv
_atom_site_type_symbol
_atom_site_attached_hydrogens
Fe1 0.00000 0.00000 0.00000 1.00000 ? Fe 0
Fe2 0.50000 0.00000 0.50000 0.80000 ? Fe 0
Cu2 0.50000 0.00000 0.50000 0.20000 ? Cu 0
S 0.77300 -0.02960 0.32410 1.00000 0.02080 S 0
O1 0.79540 -0.02980 0.46420 1.00000 0.02860 O 0
O2 0.86280 0.03690 0.28870 1.00000 0.03111 O 0
O3 0.69080 0.11480 0.27330 1.00000 0.03660 O 0
O4 0.74590 -0.23930 0.27480 1.00000 0.03138 O 0
Wat5 -0.11300 -0.11520 0.06890 1.00000 0.05025 O 2
Wat6 0.10260 -0.04350 0.18360 1.00000 0.03579 O 2
Wat7 -0.03040 0.29580 0.06690 1.00000 0.03217 O 2
Wat8 0.52070 -0.04150 0.31970 1.00000 0.03486 O 2
Wat9 0.42990 0.28400 0.44170 1.00000 0.03474 O 2
Wat10 0.35270 -0.14470 0.43990 1.00000 0.03527 O 2
Wat11 0.36370 0.00470 0.11400 1.00000 0.03423 O 2

loop_
_cod_changelog_entry_id
_cod_changelog_entry_author
_cod_changelog_entry_date
_cod_changelog_entry_text
1
;cod-tools version 3.8.0
Id: cif_guess_AMCSD_atom_types 9574 2023-05-10 09:00:05Z saulius
;
2023-05-10T18:49:33+03:00
;Derived atom types and hydrogen counts
from atom names that follow the AMCSD naming convention
(Wat == water, O-H == hydroxyl).
;

loop_
_cod_related_entry_id
_cod_related_entry_database
_cod_related_entry_code
1 AMCSD 0005867
